data_7213597
loop_
_publ_author_name
'Wei, Yong-Li'
'Li, Xiao-Yuan'
'Kang, Ting-Ting'
'Wang, Su-Na'
'Zang, Shuang-Quan'

_publ_section_title
;
 A series of Ag(i)--Cd(ii) hetero- and Ag(i) homo-nuclear coordination
 polymers based on 5-iodo-isophthalic acid and N-donor ancillary ligands
;
_journal_issue 2
_journal_name_full CrystEngComm
_journal_page_first 223
_journal_paper_doi 10.1039/c3ce41714j
_journal_volume 16
_journal_year 2014
_chemical_formula_moiety 'C20 H15 Ag2 I N2 O4'
_chemical_formula_sum 'C20 H15 Ag2 I N2 O4'
_chemical_formula_weight 689.98
_chemical_name_systematic
;
?
;
_space_group_IT_number 2
_symmetry_cell_setting triclinic
_symmetry_space_group_name_Hall '-P 1'
_symmetry_space_group_name_H-M 'P -1'
_atom_sites_solution_hydrogens geom
_atom_sites_solution_primary direct
_atom_sites_solution_secondary difmap
_audit_creation_method SHELXL-97
_cell_angle_alpha 88.897(7)
_cell_angle_beta 71.282(8)
_cell_angle_gamma 67.893(8)
_cell_formula_units_Z 2
_cell_length_a 9.2367(9)
_cell_length_b 9.3456(8)
_cell_length_c 13.4445(11)
_cell_measurement_reflns_used 2314
_cell_measurement_temperature 293(2)
_cell_measurement_theta_max 29.2026
_cell_measurement_theta_min 3.0083
_cell_volume 1011.53(18)
_computing_cell_refinement 'Bruker FRAMBO'
_computing_data_collection 'Bruker FRAMBO'
_computing_data_reduction 'Bruker SAINT'
_computing_molecular_graphics 'Bruker SHELXTL'
_computing_publication_material 'Bruker SHELXTL'
_computing_structure_refinement 'SHELXL-97 (Sheldrick, 1997)'
_computing_structure_solution 'SHELXS-97 (Sheldrick, 1990)'
_diffrn_ambient_temperature 293(2)
_diffrn_measured_fraction_theta_full 0.998
_diffrn_measured_fraction_theta_max 0.998
_diffrn_measurement_device_type 'multiwire proportional'
_diffrn_measurement_method 'phi and omega scans'
_diffrn_radiation_monochromator graphite
_diffrn_radiation_source 'fine-focus sealed tube'
_diffrn_radiation_type MoK\a
_diffrn_radiation_wavelength 0.71073
_diffrn_reflns_av_R_equivalents 0.0338
_diffrn_reflns_av_sigmaI/netI 0.0502
_diffrn_reflns_limit_h_max 10
_diffrn_reflns_limit_h_min -10
_diffrn_reflns_limit_k_max 10
_diffrn_reflns_limit_k_min -11
_diffrn_reflns_limit_l_max 15
_diffrn_reflns_limit_l_min -15
_diffrn_reflns_number 7642
_diffrn_reflns_theta_full 25.00
_diffrn_reflns_theta_max 25.00
_diffrn_reflns_theta_min 3.01
_exptl_absorpt_coefficient_mu 3.491
_exptl_absorpt_correction_T_max 0.515
_exptl_absorpt_correction_T_min 0.485
_exptl_absorpt_correction_type multi-scan
_exptl_absorpt_process_details 'SADABS(Bruker, 2009)'
_exptl_crystal_density_diffrn 2.265
_exptl_crystal_density_method 'not measured'
_exptl_crystal_F_000 656
_exptl_crystal_size_max 0.21
_exptl_crystal_size_mid 0.20
_exptl_crystal_size_min 0.19
_refine_diff_density_max 0.858
_refine_diff_density_min -0.689
_refine_diff_density_rms 0.111
_refine_ls_extinction_method none
_refine_ls_goodness_of_fit_ref 1.001
_refine_ls_hydrogen_treatment constr
_refine_ls_matrix_type full
_refine_ls_number_parameters 262
_refine_ls_number_reflns 3565
_refine_ls_number_restraints 0
_refine_ls_restrained_S_all 1.001
_refine_ls_R_factor_all 0.0466
_refine_ls_R_factor_gt 0.0332
_refine_ls_shift/su_max 0.001
_refine_ls_shift/su_mean 0.000
_refine_ls_structure_factor_coef Fsqd
_refine_ls_weighting_details 'calc w=1/[\s^2^(Fo^2^)+(0.0258P)^2^+0.0000P] where P=(Fo^2^+2Fc^2^)/3'
_refine_ls_weighting_scheme calc
_refine_ls_wR_factor_gt 0.0665
_refine_ls_wR_factor_ref 0.0717
_reflns_number_gt 2849
_reflns_number_total 3565
_reflns_threshold_expression >2sigma(I)
_cod_data_source_file c3ce41714j.txt
_cod_data_source_block 1
_cod_original_cell_volume 1011.53(16)
_cod_database_code 7213597

loop_
_symmetry_equiv_pos_as_xyz
'x, y, z'
'-x, -y, -z'

loop_
_atom_site_label
_atom_site_type_symbol
_atom_site_fract_x
_atom_site_fract_y
_atom_site_fract_z
_atom_site_U_iso_or_equiv
_atom_site_adp_type
_atom_site_occupancy
_atom_site_symmetry_multiplicity
_atom_site_calc_flag
_atom_site_refinement_flags
I1 I 0.17000(4) 0.23489(5) 0.48570(3) 0.04929(13) Uani 1 1 d .
Ag1 Ag 0.98768(4) 0.11390(5) -0.07403(3) 0.03997(13) Uani 1 1 d .
Ag2 Ag 1.19365(5) 0.27902(5) -0.01515(3) 0.05036(15) Uani 1 1 d .
N1 N 1.0286(5) 0.2399(5) 0.1320(3) 0.0378(10) Uani 1 1 d .
N2 N 1.3864(5) 0.2536(5) -0.1666(3) 0.0387(10) Uani 1 1 d .
C2 C 1.4593(6) 0.2286(7) -0.3538(4) 0.0456(14) Uani 1 1 d .
H2 H 1.4318 0.2125 -0.4122 0.055 Uiso 1 1 calc R
C3 C 1.6067(6) 0.2472(6) -0.3688(4) 0.0414(13) Uani 1 1 d .
C7 C 1.0758(6) 0.1252(6) 0.1907(4) 0.0428(13) Uani 1 1 d .
H7 H 1.1841 0.0511 0.1660 0.051 Uiso 1 1 calc R
C4 C 1.6409(6) 0.2648(7) -0.2790(4) 0.0456(14) Uani 1 1 d .
H4 H 1.7393 0.2751 -0.2845 0.055 Uiso 1 1 calc R
C10 C 0.7620(6) 0.3415(6) 0.2661(4) 0.0448(14) Uani 1 1 d .
H10 H 0.6558 0.4195 0.2900 0.054 Uiso 1 1 calc R
C11 C 0.8742(6) 0.3444(6) 0.1700(4) 0.0411(13) Uani 1 1 d .
H11 H 0.8395 0.4240 0.1298 0.049 Uiso 1 1 calc R
C1 C 1.3543(6) 0.2334(6) -0.2547(4) 0.0395(13) Uani 1 1 d .
H1 H 1.2557 0.2222 -0.2478 0.047 Uiso 1 1 calc R
C9 C 0.8073(7) 0.2236(6) 0.3262(4) 0.0411(13) Uani 1 1 d .
C5 C 1.5315(6) 0.2673(6) -0.1809(4) 0.0423(13) Uani 1 1 d .
H5 H 1.5590 0.2790 -0.1217 0.051 Uiso 1 1 calc R
O1 O 0.7148(4) 0.1818(4) 0.0091(3) 0.0471(10) Uani 1 1 d .
C12 C 0.6863(7) 0.2136(8) 0.4297(4) 0.0542(16) Uani 1 1 d .
H12A H 0.5756 0.2865 0.4358 0.065 Uiso 1 1 calc R
H1B H 0.6860 0.1099 0.4297 0.065 Uiso 1 1 calc R
C8 C 0.9685(7) 0.1135(7) 0.2871(4) 0.0459(14) Uani 1 1 d .
H8 H 1.0049 0.0318 0.3254 0.055 Uiso 1 1 calc R
C19 C 0.3818(5) 0.3583(5) 0.1296(4) 0.0277(11) Uani 1 1 d .
H19 H 0.4219 0.3811 0.0610 0.033 Uiso 1 1 calc R
C14 C 0.4836(6) 0.2351(5) 0.1661(4) 0.0298(11) Uani 1 1 d .
C13 C 0.6639(6) 0.1422(6) 0.0987(4) 0.0319(11) Uani 1 1 d .
C6 C 1.7256(8) 0.2476(9) -0.4770(4) 0.069(2) Uani 1 1 d .
H6B H 1.7320 0.3489 -0.4802 0.082 Uiso 1 1 calc R
H6A H 1.8351 0.1719 -0.4830 0.082 Uiso 1 1 calc R
O2 O 0.7477(4) 0.0369(4) 0.1414(3) 0.0433(9) Uani 1 1 d .
C17 C 0.1628(5) 0.4138(5) 0.2952(4) 0.0325(11) Uani 1 1 d .
H17 H 0.0566 0.4754 0.3399 0.039 Uiso 1 1 calc R
C18 C 0.2203(5) 0.4488(5) 0.1936(4) 0.0260(10) Uani 1 1 d .
C20 C 0.1109(5) 0.5890(6) 0.1553(4) 0.0304(11) Uani 1 1 d .
C15 C 0.4228(6) 0.1967(6) 0.2669(4) 0.0332(12) Uani 1 1 d .
H15 H 0.4886 0.1114 0.2912 0.040 Uiso 1 1 calc R
C16 C 0.2624(6) 0.2875(6) 0.3306(4) 0.0325(11) Uani 1 1 d .
O4 O 0.0383(4) 0.7123(4) 0.2153(3) 0.0429(9) Uani 1 1 d .
O3 O 0.1002(4) 0.5675(4) 0.0662(3) 0.0460(9) Uani 1 1 d .

loop_
_atom_site_aniso_label
_atom_site_aniso_U_11
_atom_site_aniso_U_22
_atom_site_aniso_U_33
_atom_site_aniso_U_23
_atom_site_aniso_U_13
_atom_site_aniso_U_12
I1 0.0358(2) 0.0711(3) 0.0298(2) 0.01599(19) -0.00611(16) -0.01365(19)
Ag1 0.0235(2) 0.0406(2) 0.0389(3) 0.01046(19) -0.00227(18) -0.00168(18)
Ag2 0.0517(3) 0.0657(3) 0.0231(2) -0.0002(2) 0.00823(19) -0.0287(2)
N1 0.046(3) 0.040(3) 0.019(2) 0.003(2) -0.001(2) -0.018(2)
N2 0.032(2) 0.046(3) 0.025(2) 0.000(2) 0.0007(19) -0.010(2)
C2 0.039(3) 0.084(4) 0.019(3) 0.005(3) -0.006(2) -0.032(3)
C3 0.035(3) 0.063(4) 0.021(3) 0.002(3) 0.001(2) -0.022(3)
C7 0.042(3) 0.043(3) 0.030(3) -0.001(3) -0.004(3) -0.008(3)
C4 0.032(3) 0.075(4) 0.028(3) -0.006(3) -0.003(2) -0.024(3)
C10 0.038(3) 0.043(3) 0.036(3) -0.001(3) 0.002(3) -0.009(3)
C11 0.049(3) 0.037(3) 0.022(3) 0.005(2) 0.000(2) -0.011(3)
C1 0.028(3) 0.057(4) 0.030(3) 0.004(3) -0.002(2) -0.018(3)
C9 0.048(3) 0.049(3) 0.024(3) 0.005(3) -0.004(2) -0.023(3)
C5 0.037(3) 0.057(4) 0.029(3) 0.001(3) -0.009(2) -0.017(3)
O1 0.0202(19) 0.066(3) 0.032(2) 0.0049(19) 0.0034(16) -0.0016(18)
C12 0.059(4) 0.075(4) 0.021(3) 0.009(3) -0.004(3) -0.027(3)
C8 0.056(4) 0.050(4) 0.026(3) 0.015(3) -0.011(3) -0.018(3)
C19 0.023(3) 0.032(3) 0.019(3) 0.002(2) -0.001(2) -0.006(2)
C14 0.029(3) 0.030(3) 0.022(3) 0.000(2) -0.001(2) -0.010(2)
C13 0.023(3) 0.031(3) 0.032(3) -0.002(2) -0.002(2) -0.005(2)
C6 0.058(4) 0.131(7) 0.025(3) 0.008(4) 0.000(3) -0.057(4)
O2 0.0216(18) 0.037(2) 0.049(2) 0.0072(18) 0.0004(17) 0.0022(16)
C17 0.015(2) 0.033(3) 0.032(3) -0.004(2) -0.002(2) 0.005(2)
C18 0.022(2) 0.026(2) 0.026(3) 0.000(2) -0.007(2) -0.006(2)
C20 0.018(2) 0.035(3) 0.032(3) 0.007(2) -0.007(2) -0.006(2)
C15 0.025(3) 0.033(3) 0.035(3) 0.010(2) -0.011(2) -0.003(2)
C16 0.028(3) 0.040(3) 0.021(3) 0.004(2) -0.004(2) -0.009(2)
O4 0.035(2) 0.033(2) 0.049(2) 0.0001(19) -0.0144(18) 0.0003(17)
O3 0.051(2) 0.041(2) 0.037(2) 0.0078(18) -0.0184(19) -0.0045(18)

loop_
_atom_type_symbol
_atom_type_description
_atom_type_scat_dispersion_real
_atom_type_scat_dispersion_imag
_atom_type_scat_source
C C 0.0033 0.0016 'International Tables Vol C Tables 4.2.6.8 and 6.1.1.4'
H H 0.0000 0.0000 'International Tables Vol C Tables 4.2.6.8 and 6.1.1.4'
N N 0.0061 0.0033 'International Tables Vol C Tables 4.2.6.8 and 6.1.1.4'
O O 0.0106 0.0060 'International Tables Vol C Tables 4.2.6.8 and 6.1.1.4'
Ag Ag -0.8971 1.1015 'International Tables Vol C Tables 4.2.6.8 and 6.1.1.4'
I I -0.4742 1.8119 'International Tables Vol C Tables 4.2.6.8 and 6.1.1.4'

loop_
_geom_angle_atom_site_label_1
_geom_angle_atom_site_label_2
_geom_angle_atom_site_label_3
_geom_angle
_geom_angle_site_symmetry_1
_geom_angle_site_symmetry_3
O2 Ag1 O1 158.62(13) 2_755 .
O2 Ag1 O4 99.81(12) 2_755 2_665
O1 Ag1 O4 96.43(12) . 2_665
O2 Ag1 Ag1 79.50(9) 2_755 2_755
O1 Ag1 Ag1 82.66(10) . 2_755
O4 Ag1 Ag1 172.94(8) 2_665 2_755
O2 Ag1 Ag2 71.47(9) 2_755 .
O1 Ag1 Ag2 123.26(10) . .
O4 Ag1 Ag2 87.67(8) 2_665 .
Ag1 Ag1 Ag2 98.70(2) 2_755 .
N2 Ag2 N1 165.43(15) . .
N2 Ag2 Ag1 101.97(11) . .
N1 Ag2 Ag1 71.65(10) . .
C11 N1 C7 117.3(4) . .
C11 N1 Ag2 117.5(3) . .
C7 N1 Ag2 124.9(3) . .
C1 N2 C5 116.2(4) . .
C1 N2 Ag2 117.6(3) . .
C5 N2 Ag2 126.0(3) . .
C1 C2 C3 121.0(5) . .
C1 C2 H2 119.5 . .
C3 C2 H2 119.5 . .
C4 C3 C2 115.9(4) . .
C4 C3 C6 120.9(4) . .
C2 C3 C6 123.2(5) . .
N1 C7 C8 122.2(5) . .
N1 C7 H7 118.9 . .
C8 C7 H7 118.9 . .
C3 C4 C5 120.8(5) . .
C3 C4 H4 119.6 . .
C5 C4 H4 119.6 . .
C9 C10 C11 119.9(5) . .
C9 C10 H10 120.1 . .
C11 C10 H10 120.1 . .
N1 C11 C10 123.5(5) . .
N1 C11 H11 118.2 . .
C10 C11 H11 118.2 . .
N2 C1 C2 123.0(4) . .
N2 C1 H1 118.5 . .
C2 C1 H1 118.5 . .
C10 C9 C8 117.0(5) . .
C10 C9 C12 121.4(5) . .
C8 C9 C12 121.6(5) . .
N2 C5 C4 123.0(5) . .
N2 C5 H5 118.5 . .
C4 C5 H5 118.5 . .
C13 O1 Ag1 120.0(3) . .
C6 C12 C9 113.2(5) 1_456 .
C6 C12 H12A 108.9 1_456 .
C9 C12 H12A 108.9 . .
C6 C12 H1B 108.9 1_456 .
C9 C12 H1B 108.9 . .
H12A C12 H1B 107.7 . .
C9 C8 C7 120.0(5) . .
C9 C8 H8 120.0 . .
C7 C8 H8 120.0 . .
C14 C19 C18 121.2(4) . .
C14 C19 H19 119.4 . .
C18 C19 H19 119.4 . .
C19 C14 C15 119.8(4) . .
C19 C14 C13 121.3(4) . .
C15 C14 C13 118.9(4) . .
O1 C13 O2 126.9(4) . .
O1 C13 C14 117.0(4) . .
O2 C13 C14 116.1(4) . .
C12 C6 C3 117.2(4) 1_654 .
C12 C6 H6B 108.0 1_654 .
C3 C6 H6B 108.0 . .
C12 C6 H6A 108.0 1_654 .
C3 C6 H6A 108.0 . .
H6B C6 H6A 107.2 . .
C13 O2 Ag1 127.2(3) . 2_755
C18 C17 C16 120.2(4) . .
C18 C17 H17 119.9 . .
C16 C17 H17 119.9 . .
C17 C18 C19 118.7(4) . .
C17 C18 C20 120.0(4) . .
C19 C18 C20 121.2(4) . .
O4 C20 O3 126.2(5) . .
O4 C20 C18 117.2(4) . .
O3 C20 C18 116.6(4) . .
C16 C15 C14 118.9(4) . .
C16 C15 H15 120.6 . .
C14 C15 H15 120.6 . .
C17 C16 C15 121.2(4) . .
C17 C16 I1 119.4(3) . .
C15 C16 I1 119.4(4) . .
C20 O4 Ag1 95.9(3) . 2_665

loop_
_geom_bond_atom_site_label_1
_geom_bond_atom_site_label_2
_geom_bond_distance
_geom_bond_site_symmetry_2
I1 C16 2.110(5) .
Ag1 O2 2.194(3) 2_755
Ag1 O1 2.241(3) .
Ag1 O4 2.486(3) 2_665
Ag1 Ag1 2.8827(8) 2_755
Ag1 Ag2 3.1386(6) .
Ag2 N2 2.179(4) .
Ag2 N1 2.197(4) .
N1 C11 1.323(6) .
N1 C7 1.341(6) .
N2 C1 1.343(6) .
N2 C5 1.346(6) .
C2 C1 1.363(7) .
C2 C3 1.387(6) .
C2 H2 0.9300 .
C3 C4 1.369(7) .
C3 C6 1.517(7) .
C7 C8 1.388(7) .
C7 H7 0.9300 .
C4 C5 1.375(7) .
C4 H4 0.9300 .
C10 C9 1.371(7) .
C10 C11 1.379(7) .
C10 H10 0.9300 .
C11 H11 0.9300 .
C1 H1 0.9300 .
C9 C8 1.385(7) .
C9 C12 1.507(7) .
C5 H5 0.9300 .
O1 C13 1.249(6) .
C12 C6 1.484(8) 1_456
C12 H12A 0.9700 .
C12 H1B 0.9700 .
C8 H8 0.9300 .
C19 C14 1.382(6) .
C19 C18 1.391(6) .
C19 H19 0.9300 .
C14 C15 1.388(6) .
C14 C13 1.524(6) .
C13 O2 1.260(6) .
C6 C12 1.484(8) 1_654
C6 H6B 0.9700 .
C6 H6A 0.9700 .
O2 Ag1 2.194(3) 2_755
C17 C18 1.379(6) .
C17 C16 1.382(6) .
C17 H17 0.9300 .
C18 C20 1.521(6) .
C20 O4 1.240(6) .
C20 O3 1.258(6) .
C15 C16 1.384(6) .
C15 H15 0.9300 .
O4 Ag1 2.486(3) 2_665
